data_4025862
loop_
_publ_author_name
'Ondrej Kundrat'
'Jan Kroupa'
'Stanislav B\"ohm'
'Jan Budka'
'Vaclav Eigner'
'Pavel Lhotak'

_publ_contact_author_address
; 
 Department of Organic Chemistry, 
 Prague Institute of Chemical Technology,
 Technicka 6,
 166 28 Prague 6,
 Czech Republic.
;
_publ_contact_author_email lhotakp@vscht.cz
_publ_contact_author_fax '+44 1865 000000'
_publ_contact_author_name 'Pavel Lhot\'ak'
_publ_contact_author_phone '+42 0220 445055'
_publ_section_title
;
 Meta Nitration of Thiacalixarenes
;
_journal_name_full 'Journal of Organic Chemistry'
_journal_page_first 8372
_journal_page_last 8375
_journal_paper_doi 10.1021/jo1013492
_journal_volume 75
_journal_year 2010
_chemical_formula_moiety 'C36 H38 N2 O8 S4, 2(C3 H6 O)'
_chemical_formula_sum 'C42 H50 N2 O10 S4'
_chemical_formula_weight 871.13
_chemical_name_systematic '4,16-Dinitro-25,26,27,28-tetrapropoxythiacalix[4]arene 1,3-alternate'
_space_group_IT_number 15
_symmetry_cell_setting monoclinic
_symmetry_space_group_name_Hall '-C 2yc'
_symmetry_space_group_name_H-M 'C 1 2/c 1'
_atom_sites_solution_hydrogens geom
_atom_sites_solution_primary direct
_atom_sites_solution_secondary difmap
_cell_angle_alpha 90
_cell_angle_beta 131.17(7)
_cell_angle_gamma 90
_cell_formula_units_Z 4
_cell_length_a 25.967(12)
_cell_length_b 10.7286(14)
_cell_length_c 21.041(9)
_cell_measurement_reflns_used 2747
_cell_measurement_temperature 150
_cell_measurement_theta_max 78
_cell_measurement_theta_min 4
_cell_volume 4413(6)
_computing_cell_refinement 'CrysAlis RED, (Oxford Diffraction, 2002)'
_computing_data_collection 'Xcalibur, (Oxford Diffraction, 2002)'
_computing_data_reduction 'CrysAlis RED, (Oxford Diffraction, 2002)'
_computing_molecular_graphics 'CAMERON (Watkin et al., 1996)'
_computing_publication_material 'CRYSTALS (Betteridge et al., 2003)'
_computing_structure_refinement 'CRYSTALS (Betteridge et al., 2003)'
_computing_structure_solution 'SIR92 (Altomare et al., 1994)'
_diffrn_ambient_pressure 101
_diffrn_ambient_temperature 150
_diffrn_measured_fraction_theta_full 0.995
_diffrn_measured_fraction_theta_max 0.975
_diffrn_measurement_device 'Oxford Diffraction XCALIBUR'
_diffrn_measurement_device_type Area
_diffrn_measurement_method '\f & \w scans'
_diffrn_radiation_monochromator graphite
_diffrn_radiation_type 'Cu K\a'
_diffrn_radiation_wavelength 1.54180
_diffrn_reflns_av_R_equivalents 0.057
_diffrn_reflns_limit_h_max 32
_diffrn_reflns_limit_h_min -32
_diffrn_reflns_limit_k_max 13
_diffrn_reflns_limit_k_min -13
_diffrn_reflns_limit_l_max 26
_diffrn_reflns_limit_l_min -20
_diffrn_reflns_number 22918
_diffrn_reflns_theta_full 76.659
_diffrn_reflns_theta_max 79.853
_diffrn_reflns_theta_min 4.287
_diffrn_standards_number 0
_exptl_absorpt_coefficient_mu 2.454
_exptl_absorpt_correction_T_max 0.55
_exptl_absorpt_correction_T_min 0.26
_exptl_absorpt_correction_type multi-scan
_exptl_absorpt_process_details 'DENZO/SCALEPACK (Otwinowski & Minor, 1997)'
_exptl_crystal_colour yellow
_exptl_crystal_density_diffrn 1.311
_exptl_crystal_density_method 'not measured'
_exptl_crystal_description prism
_exptl_crystal_F_000 1840
_exptl_crystal_size_max 0.32
_exptl_crystal_size_mid 0.29
_exptl_crystal_size_min 0.24
_refine_diff_density_max 0.52
_refine_diff_density_min -0.60
_refine_ls_extinction_method None
_refine_ls_goodness_of_fit_ref 1.0876
_refine_ls_hydrogen_treatment constr
_refine_ls_matrix_type full
_refine_ls_number_parameters 289
_refine_ls_number_reflns 3194
_refine_ls_number_restraints 34
_refine_ls_R_factor_all 0.0940
_refine_ls_R_factor_gt 0.0683
_refine_ls_shift/su_max 0.002285
_refine_ls_structure_factor_coef F
_refine_ls_weighting_details
;
 Method, part 1, Chebychev polynomial, (Watkin, 1994, Prince, 1982) 
 [weight] = 1.0/[A~0~*T~0~(x)+A~1~*T~1~(x) ... +A~n-1~]*T~n-1~(x)] 
 where A~i~ are the Chebychev coefficients listed below and x= Fcalc/Fmax 
 Method = Robust Weighting (Prince, 1982) 
 W = [weight] * [1-(deltaF/6*sigmaF)^2^]^2^ 
 A~i~ are: 
 9.65 0.862 6.58 
;
_refine_ls_weighting_scheme calc
_refine_ls_wR_factor_all 0.1037
_refine_ls_wR_factor_gt 0.0771
_refine_ls_wR_factor_ref 0.0771
_reflns_limit_h_max 24
_reflns_limit_h_min -32
_reflns_limit_k_max 13
_reflns_limit_k_min 0
_reflns_limit_l_max 26
_reflns_limit_l_min 0
_reflns_number_gt 3194
_reflns_number_total 4693
_reflns_threshold_expression I>2.0\s(I)
_oxford_diffrn_Wilson_B_factor 3.70
_oxford_diffrn_Wilson_scale 0.28
_oxford_refine_ls_r_factor_ref 0.0683
_oxford_refine_ls_scale 1.831(5)
_oxford_reflns_number_all 4676
_oxford_reflns_threshold_expression_ref I>2.0\s(I)
_cod_data_source_file jo1013492_si_001_3.cif
_cod_data_source_block 2
_cod_depositor_comments
;
The following automatic conversions were performed:

'_symmetry_cell_setting' value 'Monoclinic' changed to 'monoclinic'
according to the built-in table from CIF Core dictionary named
'cif_core.dic' version 2.4.1 from 2010-06-29.

Automatic conversion script
Id: cif_fix_values 1646 2011-03-28 12:23:43Z adriana 
;
_cod_original_cell_volume 4412(6)
_cod_original_sg_symbol_H-M 'C 1 2/c 1 '
_cod_database_code 4025862

loop_
_symmetry_equiv_pos_as_xyz
x,y,z
-x,-y,-z
x+1/2,y+1/2,z
-x+1/2,-y+1/2,-z
-x,y,-z+1/2
x,-y,z+1/2
-x+1/2,y+1/2,-z+1/2
x+1/2,-y+1/2,z+1/2

loop_
_atom_site_label
_atom_site_type_symbol
_atom_site_fract_x
_atom_site_fract_y
_atom_site_fract_z
_atom_site_U_iso_or_equiv
_atom_site_occupancy
_atom_site_adp_type
_atom_site_refinement_flags_posn
_atom_site_refinement_flags_adp
_atom_site_refinement_flags_occupancy
_atom_site_disorder_assembly
_atom_site_disorder_group
_oxford_atom_site_special_shape
_atom_site_attached_hydrogens
S1 S 0.41792(4) 0.61875(9) 0.00574(5) 0.0397 1.0000 Uani . . . . . . .
C2 C 0.38071(16) 0.7037(3) 0.03865(19) 0.0357 1.0000 Uani . . . . . . .
C3 C 0.37723(16) 0.6582(3) 0.09805(19) 0.0364 1.0000 Uani . . . . . . .
O4 O 0.40627(12) 0.5464(2) 0.13617(14) 0.0418 1.0000 Uani . . . . . . .
C5 C 0.3643(2) 0.4401(4) 0.0899(2) 0.0509 1.0000 Uani . . . . . . .
C6 C 0.4059(2) 0.3244(4) 0.1379(3) 0.0590 1.0000 Uani . . . . . . .
C7 C 0.3669(3) 0.2070(5) 0.0902(4) 0.0809 1.0000 Uani . . . . . . .
C8 C 0.34592(16) 0.7289(4) 0.1207(2) 0.0409 1.0000 Uani . . . . . . .
S9 S 0.32497(4) 0.67094(12) 0.17936(5) 0.0552 1.0000 Uani . . . . . . .
C10 C 0.39280(17) 0.5777(4) 0.2638(2) 0.0431 1.0000 Uani . . . . . . .
C11 C 0.45672(16) 0.6292(3) 0.3298(2) 0.0380 1.0000 Uani . . . . . . .
C12 C 0.50468(16) 0.5575(3) 0.4012(2) 0.0353 1.0000 Uani . . . . . . .
C13 C 0.4880(2) 0.4369(4) 0.4069(2) 0.0448 1.0000 Uani . . . . . . .
C14 C 0.4237(2) 0.3884(4) 0.3413(3) 0.0546 1.0000 Uani . . . . . . .
C15 C 0.3767(2) 0.4578(4) 0.2696(2) 0.0519 1.0000 Uani . . . . . . .
C20 C 0.32017(17) 0.8471(4) 0.0866(2) 0.0462 1.0000 Uani . . . . . . .
C21 C 0.32265(18) 0.8932(3) 0.0276(2) 0.0441 1.0000 Uani . . . . . . .
C22 C 0.35114(16) 0.8213(3) 0.0030(2) 0.0385 1.0000 Uani . . . . . . .
N23 N 0.34830(15) 0.8732(3) -0.06320(19) 0.0460 1.0000 Uani . . . . . . .
O24 O 0.33924(14) 0.8007(3) -0.11521(15) 0.0507 1.0000 Uani . . . . . . .
O25 O 0.35351(19) 0.9868(3) -0.0654(2) 0.0693 1.0000 Uani . . . . . . .
C26 C 0.7545(3) 0.5109(5) 0.7099(3) 0.0677 1.0000 Uani . . . . . . .
C27 C 0.7408(3) 0.3952(6) 0.6629(3) 0.0781 1.0000 Uani . . . . . . .
O28 O 0.7648(3) 0.3850(7) 0.6306(4) 0.1543 1.0000 Uani . . . . . . .
C29 C 0.6908(4) 0.3033(5) 0.6497(4) 0.0817 1.0000 Uani . . . . . . .
O100 O 0.47167(12) 0.7475(3) 0.32209(16) 0.0500 1.0000 Uani D . . . . . .
C101 C 0.4508(11) 0.845(2) 0.3520(16) 0.0676 0.5000 Uani D U . 1 1 . .
C102 C 0.4732(6) 0.9598(10) 0.3260(7) 0.0580 0.5000 Uani D U . 1 1 . .
C103 C 0.4731(6) 1.0716(8) 0.3764(10) 0.0879 0.5000 Uani D U . 1 1 . .
C201 C 0.4662(10) 0.8405(19) 0.3654(14) 0.0524 0.5000 Uani D U . 1 2 . .
C202 C 0.4811(7) 0.9730(12) 0.3681(8) 0.0802 0.5000 Uani D U . 1 2 . .
C203 C 0.4424(8) 1.0273(13) 0.2797(8) 0.1125 0.5000 Uani D U . 1 2 . .
H52 H 0.3496 0.4397 0.0326 0.0599 1.0000 Uiso . . . . . . .
H51 H 0.3223 0.4423 0.0816 0.0599 1.0000 Uiso . . . . . . .
H62 H 0.4494 0.3265 0.1493 0.0781 1.0000 Uiso . . . . . . .
H61 H 0.4167 0.3226 0.1929 0.0783 1.0000 Uiso . . . . . . .
H73 H 0.3933 0.1346 0.1238 0.1339 1.0000 Uiso . . . . . . .
H71 H 0.3582 0.2065 0.0373 0.1343 1.0000 Uiso . . . . . . .
H72 H 0.3233 0.2071 0.0777 0.1342 1.0000 Uiso . . . . . . .
H131 H 0.5208 0.3879 0.4560 0.0594 1.0000 Uiso . . . . . . .
H141 H 0.4120 0.3066 0.3463 0.0723 1.0000 Uiso . . . . . . .
H151 H 0.3329 0.4231 0.2234 0.0670 1.0000 Uiso . . . . . . .
H201 H 0.2999 0.8971 0.1033 0.0524 1.0000 Uiso . . . . . . .
H211 H 0.3045 0.9738 0.0034 0.0496 1.0000 Uiso . . . . . . .
H263 H 0.7275 0.5128 0.7263 0.0989 1.0000 Uiso . . . . . . .
H261 H 0.8027 0.5149 0.7605 0.0991 1.0000 Uiso . . . . . . .
H262 H 0.7441 0.5832 0.6764 0.0990 1.0000 Uiso . . . . . . .
H291 H 0.6877 0.2311 0.6202 0.1330 1.0000 Uiso . . . . . . .
H293 H 0.7058 0.2773 0.7034 0.1328 1.0000 Uiso . . . . . . .
H292 H 0.6458 0.3409 0.6176 0.1332 1.0000 Uiso . . . . . . .
H1012 H 0.4741 0.8418 0.4120 0.0543 0.5000 Uiso . . . 1 1 . .
H1011 H 0.4004 0.8447 0.3192 0.0539 0.5000 Uiso . . . 1 1 . .
H1022 H 0.5187 0.9479 0.3450 0.0562 0.5000 Uiso . . . 1 1 . .
H1021 H 0.4413 0.9716 0.2664 0.0567 0.5000 Uiso . . . 1 1 . .
H1032 H 0.4795 1.1478 0.3619 0.1300 0.5000 Uiso . . . 1 1 . .
H1031 H 0.5087 1.0585 0.4375 0.1300 0.5000 Uiso . . . 1 1 . .
H1033 H 0.4294 1.0720 0.3638 0.1299 0.5000 Uiso . . . 1 1 . .
H2011 H 0.4953 0.8119 0.4254 0.0521 0.5000 Uiso . . . 1 2 . .
H2012 H 0.4180 0.8375 0.3410 0.0522 0.5000 Uiso . . . 1 2 . .
H2021 H 0.5314 0.9812 0.3996 0.0731 0.5000 Uiso . . . 1 2 . .
H2022 H 0.4705 1.0238 0.3960 0.0734 0.5000 Uiso . . . 1 2 . .
H2032 H 0.4605 1.1040 0.2833 0.1580 0.5000 Uiso . . . 1 2 . .
H2033 H 0.4501 0.9651 0.2488 0.1582 0.5000 Uiso . . . 1 2 . .
H2031 H 0.3949 1.0273 0.2510 0.1581 0.5000 Uiso . . . 1 2 . .

loop_
_atom_site_aniso_label
_atom_site_aniso_U_11
_atom_site_aniso_U_22
_atom_site_aniso_U_33
_atom_site_aniso_U_23
_atom_site_aniso_U_13
_atom_site_aniso_U_12
S1 0.0353(4) 0.0527(5) 0.0291(4) -0.0054(3) 0.0204(3) 0.0047(4)
C2 0.0278(14) 0.0450(18) 0.0284(14) -0.0040(13) 0.0160(12) -0.0001(13)
C3 0.0297(15) 0.0446(18) 0.0303(15) -0.0020(13) 0.0178(13) 0.0028(13)
O4 0.0381(12) 0.0485(14) 0.0367(12) 0.0049(10) 0.0237(10) 0.0076(10)
C5 0.051(2) 0.052(2) 0.046(2) 0.0052(17) 0.0304(18) 0.0068(17)
C6 0.066(3) 0.052(2) 0.076(3) 0.010(2) 0.054(2) 0.008(2)
C7 0.110(4) 0.053(3) 0.103(4) 0.001(3) 0.080(4) -0.002(3)
C8 0.0277(15) 0.061(2) 0.0299(16) -0.0068(15) 0.0171(13) 0.0028(14)
S9 0.0296(4) 0.1019(8) 0.0349(4) 0.0012(5) 0.0216(4) 0.0053(4)
C10 0.0341(16) 0.065(2) 0.0345(17) -0.0067(16) 0.0246(15) -0.0098(16)
C11 0.0347(16) 0.0471(19) 0.0370(17) 0.0008(14) 0.0257(15) -0.0055(14)
C12 0.0385(16) 0.0409(18) 0.0340(16) 0.0010(13) 0.0270(14) -0.0065(14)
C13 0.054(2) 0.0441(19) 0.0445(19) 0.0042(15) 0.0357(18) -0.0036(16)
C14 0.067(3) 0.053(2) 0.061(2) -0.0142(19) 0.050(2) -0.025(2)
C15 0.050(2) 0.071(3) 0.049(2) -0.0189(19) 0.0387(19) -0.0242(19)
C20 0.0312(16) 0.065(2) 0.0348(17) -0.0128(16) 0.0185(14) 0.0050(15)
C21 0.0376(17) 0.0452(19) 0.0392(18) -0.0048(15) 0.0208(15) 0.0073(15)
C22 0.0324(15) 0.0456(18) 0.0305(15) -0.0011(13) 0.0177(13) 0.0005(14)
N23 0.0411(16) 0.0505(19) 0.0367(15) 0.0046(13) 0.0215(13) 0.0051(13)
O24 0.0520(15) 0.0619(17) 0.0353(13) 0.0030(12) 0.0274(12) 0.0093(13)
O25 0.091(2) 0.0514(19) 0.0644(19) 0.0061(14) 0.0504(19) -0.0003(16)
C26 0.068(3) 0.074(3) 0.053(3) 0.008(2) 0.036(2) -0.008(2)
C27 0.066(3) 0.124(5) 0.060(3) -0.007(3) 0.048(2) -0.006(3)
O28 0.148(5) 0.232(7) 0.168(5) -0.085(5) 0.141(5) -0.066(5)
C29 0.126(5) 0.072(3) 0.082(3) 0.003(3) 0.083(4) -0.004(3)
O100 0.0361(12) 0.0526(16) 0.0493(14) 0.0181(12) 0.0229(11) -0.0026(11)
C101 0.039(8) 0.037(4) 0.062(6) 0.010(4) 0.006(6) 0.002(5)
C102 0.039(4) 0.039(4) 0.062(6) 0.014(5) 0.019(5) 0.002(3)
C103 0.081(6) 0.027(4) 0.159(10) -0.011(5) 0.080(7) 0.001(4)
C201 0.034(8) 0.037(4) 0.060(8) 0.004(5) 0.020(7) 0.002(5)
C202 0.056(5) 0.055(6) 0.070(7) 0.014(6) 0.016(7) -0.004(4)
C203 0.103(8) 0.068(6) 0.149(10) 0.004(7) 0.076(8) -0.005(6)

loop_
_atom_type_symbol
_atom_type_scat_dispersion_real
_atom_type_scat_dispersion_imag
_atom_type_scat_Cromer_Mann_a1
_atom_type_scat_Cromer_Mann_b1
_atom_type_scat_Cromer_Mann_a2
_atom_type_scat_Cromer_Mann_b2
_atom_type_scat_Cromer_Mann_a3
_atom_type_scat_Cromer_Mann_b3
_atom_type_scat_Cromer_Mann_a4
_atom_type_scat_Cromer_Mann_b4
_atom_type_scat_Cromer_Mann_c
_atom_type_scat_source
C 0.0181 0.0091 2.3100 20.8439 1.0200 10.2075 1.5886 0.5687 0.8650 51.6512 0.2156 'International Tables Vol C 4.2.6.8 and 6.1.1.4'
H 0.0000 0.0000 0.4930 10.5109 0.3229 26.1257 0.1402 3.1424 0.0408 57.7998 0.0030 'International Tables Vol C 4.2.6.8 and 6.1.1.4'
O 0.0492 0.0322 3.0485 13.2771 2.2868 5.7011 1.5463 0.3239 0.8670 32.9089 0.2508 'International Tables Vol C 4.2.6.8 and 6.1.1.4'
S 0.3331 0.5567 6.9053 1.4679 5.2034 22.2151 1.4379 0.2536 1.5863 56.1720 0.8669 'International Tables Vol C 4.2.6.8 and 6.1.1.4'
N 0.0311 0.0180 12.2126 0.0057 3.1322 9.8933 2.0125 28.9975 1.1663 0.5826 -11.5290 'International Tables Vol C 4.2.6.8 and 6.1.1.4'

loop_
_geom_angle_atom_site_label_1
_geom_angle_site_symmetry_1
_geom_angle_atom_site_label_2
_geom_angle_site_symmetry_2
_geom_angle_atom_site_label_3
_geom_angle_site_symmetry_3
_geom_angle
_geom_angle_publ_flag
C12 5_655 S1 . C2 . 105.90(16) yes
S1 . C2 . C3 . 122.9(3) yes
S1 . C2 . C22 . 120.0(3) yes
C3 . C2 . C22 . 117.0(3) yes
C2 . C3 . O4 . 119.8(3) yes
C2 . C3 . C8 . 120.5(3) yes
O4 . C3 . C8 . 119.7(3) yes
C3 . O4 . C5 . 115.1(3) yes
O4 . C5 . C6 . 108.1(3) yes
O4 . C5 . H52 . 109.8 no
C6 . C5 . H52 . 109.8 no
O4 . C5 . H51 . 111.2 no
C6 . C5 . H51 . 111.1 no
H52 . C5 . H51 . 106.8 no
C5 . C6 . C7 . 111.7(4) yes
C5 . C6 . H62 . 110.1 no
C7 . C6 . H62 . 109.8 no
C5 . C6 . H61 . 108.8 no
C7 . C6 . H61 . 108.0 no
H62 . C6 . H61 . 108.4 no
C6 . C7 . H73 . 110.0 no
C6 . C7 . H71 . 108.2 no
H73 . C7 . H71 . 110.4 no
C6 . C7 . H72 . 109.1 no
H73 . C7 . H72 . 109.6 no
H71 . C7 . H72 . 109.4 no
C3 . C8 . S9 . 124.2(3) yes
C3 . C8 . C20 . 120.4(3) yes
S9 . C8 . C20 . 114.8(3) yes
C8 . S9 . C10 . 109.95(17) yes
S9 . C10 . C11 . 121.3(3) yes
S9 . C10 . C15 . 117.1(3) yes
C11 . C10 . C15 . 120.7(4) yes
C10 . C11 . C12 . 119.2(3) yes
C10 . C11 . O100 . 119.5(3) yes
C12 . C11 . O100 . 121.3(3) yes
S1 5_655 C12 . C11 . 123.2(3) yes
S1 5_655 C12 . C13 . 116.2(3) yes
C11 . C12 . C13 . 119.8(3) yes
C12 . C13 . C14 . 120.1(4) yes
C12 . C13 . H131 . 119.8 no
C14 . C13 . H131 . 120.2 no
C13 . C14 . C15 . 120.3(4) yes
C13 . C14 . H141 . 119.7 no
C15 . C14 . H141 . 119.9 no
C10 . C15 . C14 . 119.9(3) yes
C10 . C15 . H151 . 119.8 no
C14 . C15 . H151 . 120.4 no
C8 . C20 . C21 . 120.0(3) yes
C8 . C20 . H201 . 120.6 no
C21 . C20 . H201 . 119.3 no
C20 . C21 . C22 . 119.5(3) yes
C20 . C21 . H211 . 120.4 no
C22 . C21 . H211 . 120.1 no
C2 . C22 . C21 . 122.6(3) yes
C2 . C22 . N23 . 121.2(3) yes
C21 . C22 . N23 . 116.3(3) yes
C22 . N23 . O24 . 117.9(3) yes
C22 . N23 . O25 . 118.5(3) yes
O24 . N23 . O25 . 123.6(3) yes
C27 . C26 . H263 . 110.1 no
C27 . C26 . H261 . 109.8 no
H263 . C26 . H261 . 108.9 no
C27 . C26 . H262 . 111.2 no
H263 . C26 . H262 . 108.9 no
H261 . C26 . H262 . 107.8 no
C26 . C27 . O28 . 118.2(6) yes
C26 . C27 . C29 . 118.3(4) yes
O28 . C27 . C29 . 123.2(6) yes
C27 . C29 . H291 . 110.0 no
C27 . C29 . H293 . 109.9 no
H291 . C29 . H293 . 108.8 no
C27 . C29 . H292 . 110.7 no
H291 . C29 . H292 . 109.5 no
H293 . C29 . H292 . 108.0 no
C11 . O100 . C101 . 113.0(10) yes
C11 . O100 . C201 . 114.8(10) yes
O100 . C101 . C102 . 94.7(17) yes
O100 . C101 . H1012 . 115.5 no
C102 . C101 . H1012 . 114.5 no
O100 . C101 . H1011 . 112.2 no
C102 . C101 . H1011 . 111.8 no
H1012 . C101 . H1011 . 107.8 no
C101 . C102 . C103 . 101.0(13) yes
C101 . C102 . H1022 . 111.9 no
C103 . C102 . H1022 . 110.8 no
C101 . C102 . H1021 . 110.9 no
C103 . C102 . H1021 . 113.1 no
H1022 . C102 . H1021 . 109.0 no
C102 . C103 . H1032 . 111.4 no
C102 . C103 . H1031 . 110.5 no
H1032 . C103 . H1031 . 109.9 no
C102 . C103 . H1033 . 109.3 no
H1032 . C103 . H1033 . 109.4 no
H1031 . C103 . H1033 . 106.1 no
O100 . C201 . C202 . 124.9(18) yes
O100 . C201 . H2011 . 106.4 no
C202 . C201 . H2011 . 106.7 no
O100 . C201 . H2012 . 105.7 no
C202 . C201 . H2012 . 105.2 no
H2011 . C201 . H2012 . 106.7 no
C201 . C202 . C203 . 112.1(12) yes
C201 . C202 . H2021 . 107.8 no
C203 . C202 . H2021 . 107.3 no
C201 . C202 . H2022 . 113.5 no
C203 . C202 . H2022 . 107.5 no
H2021 . C202 . H2022 . 108.5 no
C202 . C203 . H2032 . 110.3 no
C202 . C203 . H2033 . 105.8 no
H2032 . C203 . H2033 . 109.0 no
C202 . C203 . H2031 . 108.2 no
H2032 . C203 . H2031 . 115.3 no
H2033 . C203 . H2031 . 107.8 no

loop_
_geom_bond_atom_site_label_1
_geom_bond_site_symmetry_1
_geom_bond_atom_site_label_2
_geom_bond_site_symmetry_2
_geom_bond_distance
_geom_bond_publ_flag
S1 . C12 5_655 1.767(4) yes
S1 . C2 . 1.767(3) yes
C2 . C3 . 1.399(5) yes
C2 . C22 . 1.409(5) yes
C3 . O4 . 1.362(4) yes
C3 . C8 . 1.405(5) yes
O4 . C5 . 1.429(5) yes
C5 . C6 . 1.514(6) yes
C5 . H52 . 0.997 no
C5 . H51 . 0.983 no
C6 . C7 . 1.510(7) yes
C6 . H62 . 0.989 no
C6 . H61 . 0.996 no
C7 . H73 . 0.967 no
C7 . H71 . 0.978 no
C7 . H72 . 0.981 no
C8 . S9 . 1.758(4) yes
C8 . C20 . 1.392(5) yes
S9 . C10 . 1.772(4) yes
C10 . C11 . 1.398(5) yes
C10 . C15 . 1.383(6) yes
C11 . C12 . 1.391(5) yes
C11 . O100 . 1.367(4) yes
C12 . C13 . 1.395(5) yes
C13 . C14 . 1.387(6) yes
C13 . H131 . 0.954 no
C14 . C15 . 1.377(7) yes
C14 . H141 . 0.957 no
C15 . H151 . 0.960 no
C20 . C21 . 1.375(6) yes
C20 . H201 . 0.965 no
C21 . C22 . 1.383(5) yes
C21 . H211 . 0.956 no
C22 . N23 . 1.457(5) yes
N23 . O24 . 1.233(4) yes
N23 . O25 . 1.231(4) yes
C26 . C27 . 1.477(8) yes
C26 . H263 . 0.966 no
C26 . H261 . 0.973 no
C26 . H262 . 0.959 no
C27 . O28 . 1.192(7) yes
C27 . C29 . 1.503(8) yes
C29 . H291 . 0.962 no
C29 . H293 . 0.962 no
C29 . H292 . 0.973 no
O100 . C101 . 1.49(3) yes
O100 . C201 . 1.42(2) yes
C101 . C102 . 1.60(3) yes
C101 . H1012 . 0.979 no
C101 . H1011 . 1.001 no
C102 . C103 . 1.602(15) yes
C102 . H1022 . 0.976 no
C102 . H1021 . 0.953 no
C103 . H1032 . 0.925 no
C103 . H1031 . 0.981 no
C103 . H1033 . 0.982 no
C201 . C202 . 1.46(2) yes
C201 . H2011 . 1.003 no
C201 . H2012 . 0.993 no
C202 . C203 . 1.531(5) yes
C202 . H2021 . 1.005 no
C202 . H2022 . 0.965 no
C203 . H2032 . 0.926 no
C203 . H2033 . 1.038 no
C203 . H2031 . 0.951 no

loop_
_geom_hbond_atom_site_label_D
_geom_hbond_site_symmetry_D
_geom_hbond_atom_site_label_H
_geom_hbond_site_symmetry_H
_geom_hbond_atom_site_label_A
_geom_hbond_site_symmetry_A
_geom_hbond_angle_DHA
_geom_hbond_distance_DH
_geom_hbond_distance_HA
_geom_hbond_distance_DA
_geom_hbond_publ_flag
C7 . H72 . O28 8_454 142 0.98 2.60 3.421(12) yes
